data_4112544
loop_
_publ_author_name
'Richard Berger'
'Keiko Duff'
'James L. Leighton'

_publ_section_title
;
 Enantioselective Allylation of Ketone-Derived Benzoylhydrazones:
 Practical Synthesis of Tertiary Carbinamines
;
_journal_name_full 'Journal of the American Chemical Society'
_journal_page_first 5686
_journal_page_last 5687
_journal_paper_doi 10.1021/ja0486418
_journal_volume 126
_journal_year 2004
_chemical_formula_sum 'C31 H32 Cl3 N3 O2 Si'
_chemical_formula_weight 613.04
_chemical_name_systematic
;
  ?
;
_space_group_IT_number 4
_symmetry_cell_setting monoclinic
_symmetry_space_group_name_Hall 'P 2yb'
_symmetry_space_group_name_H-M 'P 1 21 1'
_atom_sites_solution_hydrogens geom
_atom_sites_solution_primary direct
_atom_sites_solution_secondary difmap
_audit_creation_method SHELXL-97
_cell_angle_alpha 90.00
_cell_angle_beta 91.290(2)
_cell_angle_gamma 90.00
_cell_formula_units_Z 2
_cell_length_a 8.6822(7)
_cell_length_b 12.6421(11)
_cell_length_c 14.2624(13)
_cell_measurement_temperature 243(2)
_cell_volume 1565.1(2)
_computing_cell_refinement 'Bruker SMART'
_computing_data_collection 'Bruker SMART'
_computing_data_reduction 'Bruker SHELXTL'
_computing_molecular_graphics 'Bruker SHELXTL'
_computing_publication_material 'Bruker SHELXTL'
_computing_structure_refinement 'SHELXL-97 (Sheldrick, 1997)'
_computing_structure_solution 'SHELXS-97 (Sheldrick, 1990)'
_diffrn_ambient_temperature 243(2)
_diffrn_measured_fraction_theta_full 0.902
_diffrn_measured_fraction_theta_max 0.902
_diffrn_measurement_device_type 'CCD area detector'
_diffrn_measurement_method 'phi and omega scans'
_diffrn_radiation_monochromator graphite
_diffrn_radiation_source 'fine-focus sealed tube'
_diffrn_radiation_type MoK\a
_diffrn_radiation_wavelength 0.71073
_diffrn_reflns_av_R_equivalents 0.0161
_diffrn_reflns_av_sigmaI/netI 0.0318
_diffrn_reflns_limit_h_max 4
_diffrn_reflns_limit_h_min -11
_diffrn_reflns_limit_k_max 16
_diffrn_reflns_limit_k_min -16
_diffrn_reflns_limit_l_max 18
_diffrn_reflns_limit_l_min -18
_diffrn_reflns_number 10479
_diffrn_reflns_theta_full 28.25
_diffrn_reflns_theta_max 28.25
_diffrn_reflns_theta_min 2.15
_exptl_absorpt_coefficient_mu 0.363
_exptl_absorpt_correction_T_max 0.9309
_exptl_absorpt_correction_T_min 0.8864
_exptl_absorpt_correction_type none
_exptl_crystal_density_diffrn 1.301
_exptl_crystal_F_000 640
_exptl_crystal_size_max 0.34
_exptl_crystal_size_mid 0.22
_exptl_crystal_size_min 0.20
_refine_diff_density_max 0.241
_refine_diff_density_min -0.225
_refine_diff_density_rms 0.035
_refine_ls_abs_structure_details 'Flack H D (1983), Acta Cryst. A39, 876-881'
_refine_ls_abs_structure_Flack 0.02(5)
_refine_ls_extinction_coef 0.0043(11)
_refine_ls_extinction_expression Fc^*^=kFc[1+0.001xFc^2^\l^3^/sin(2\q)]^-1/4^
_refine_ls_extinction_method SHELXL
_refine_ls_goodness_of_fit_ref 1.062
_refine_ls_hydrogen_treatment mixed
_refine_ls_matrix_type full
_refine_ls_number_parameters 363
_refine_ls_number_reflns 6757
_refine_ls_number_restraints 1
_refine_ls_restrained_S_all 1.062
_refine_ls_R_factor_all 0.0490
_refine_ls_R_factor_gt 0.0383
_refine_ls_shift/su_max 0.015
_refine_ls_shift/su_mean 0.002
_refine_ls_structure_factor_coef Fsqd
_refine_ls_weighting_details 'calc w=1/[\s^2^(Fo^2^)+(0.0524P)^2^+0.0046P] where P=(Fo^2^+2Fc^2^)/3'
_refine_ls_weighting_scheme calc
_refine_ls_wR_factor_gt 0.0909
_refine_ls_wR_factor_ref 0.0957
_reflns_number_gt 5700
_reflns_number_total 6757
_reflns_threshold_expression >2sigma(I)
_cod_data_source_file ja0486418si20040412_092816.cif
_cod_data_source_block richs20
_cod_database_code 4112544

loop_
_symmetry_equiv_pos_as_xyz
'x, y, z'
'-x, y+1/2, -z'

loop_
_atom_site_label
_atom_site_type_symbol
_atom_site_fract_x
_atom_site_fract_y
_atom_site_fract_z
_atom_site_U_iso_or_equiv
_atom_site_adp_type
_atom_site_occupancy
_atom_site_symmetry_multiplicity
_atom_site_calc_flag
_atom_site_refinement_flags
Si Si 0.19657(6) 1.31502(5) 0.83056(4) 0.03293(13) Uani 1 1 d .
N1 N 0.06558(19) 1.21295(15) 0.88945(12) 0.0358(4) Uani 1 1 d .
H1A H -0.0282 1.2167 0.8583 0.043 Uiso 1 1 calc R
Cl1 Cl -0.23424(6) 1.22679(6) 0.76719(5) 0.06138(19) Uani 1 1 d .
N2 N 0.27479(19) 1.42101(14) 0.74551(13) 0.0347(4) Uani 1 1 d .
N3 N 0.1749(2) 1.50770(15) 0.73362(13) 0.0401(4) Uani 1 1 d .
O2 O 0.04905(15) 1.40194(12) 0.83780(11) 0.0392(4) Uani 1 1 d .
O1 O 0.22665(15) 1.22513(12) 0.74878(10) 0.0363(3) Uani 1 1 d .
C1 C 0.3435(2) 1.33857(18) 0.92513(15) 0.0380(5) Uani 1 1 d .
C2 C 0.4724(3) 1.2754(2) 0.93843(18) 0.0523(6) Uani 1 1 d .
H2A H 0.4872 1.2166 0.8993 0.063 Uiso 1 1 calc R
C3 C 0.5807(3) 1.2982(3) 1.0096(2) 0.0710(9) Uani 1 1 d .
H3B H 0.6677 1.2546 1.0182 0.085 Uiso 1 1 calc R
C4 C 0.5602(3) 1.3842(3) 1.0670(2) 0.0663(9) Uani 1 1 d .
H4A H 0.6336 1.3996 1.1145 0.080 Uiso 1 1 calc R
C5 C 0.4339(4) 1.4474(3) 1.0553(2) 0.0649(8) Uani 1 1 d .
H5A H 0.4191 1.5057 1.0951 0.078 Uiso 1 1 calc R
C6 C 0.3283(3) 1.4251(2) 0.98466(18) 0.0519(6) Uani 1 1 d .
H6A H 0.2427 1.4699 0.9763 0.062 Uiso 1 1 calc R
C7 C 0.4046(2) 1.41729(18) 0.70295(16) 0.0386(5) Uani 1 1 d .
H7A H 0.4650 1.3575 0.7172 0.046 Uiso 1 1 calc R
C8 C 0.4727(2) 1.48981(18) 0.63705(16) 0.0370(5) Uani 1 1 d .
C9 C 0.6287(3) 1.4730(2) 0.61995(18) 0.0473(6) Uani 1 1 d .
H9A H 0.6816 1.4172 0.6501 0.057 Uiso 1 1 calc R
C10 C 0.7051(3) 1.5380(2) 0.55912(19) 0.0548(7) Uani 1 1 d .
H10A H 0.8110 1.5281 0.5498 0.066 Uiso 1 1 calc R
C11 C 0.6276(3) 1.6175(2) 0.51184(17) 0.0502(6) Uani 1 1 d .
H11A H 0.6803 1.6613 0.4700 0.060 Uiso 1 1 calc R
C12 C 0.4719(3) 1.6329(2) 0.52604(18) 0.0498(6) Uani 1 1 d .
H12A H 0.4187 1.6861 0.4926 0.060 Uiso 1 1 calc R
C13 C 0.3946(3) 1.57109(19) 0.58853(17) 0.0445(5) Uani 1 1 d .
H13A H 0.2895 1.5831 0.5989 0.053 Uiso 1 1 calc R
C14 C 0.0572(2) 1.49030(18) 0.78637(15) 0.0366(5) Uani 1 1 d .
C15 C -0.0723(2) 1.56392(19) 0.79218(16) 0.0407(5) Uani 1 1 d .
C16 C -0.0638(3) 1.6641(2) 0.75326(18) 0.0542(6) Uani 1 1 d .
H16A H 0.0266 1.6856 0.7236 0.065 Uiso 1 1 calc R
C17 C -0.1872(4) 1.7325(3) 0.7578(2) 0.0688(8) Uani 1 1 d .
H17A H -0.1817 1.8001 0.7307 0.083 Uiso 1 1 calc R
C18 C -0.3197(3) 1.7007(3) 0.8027(2) 0.0645(8) Uani 1 1 d .
H18A H -0.4034 1.7474 0.8069 0.077 Uiso 1 1 calc R
C19 C -0.3291(3) 1.6017(3) 0.8410(2) 0.0590(7) Uani 1 1 d .
H19A H -0.4198 1.5806 0.8705 0.071 Uiso 1 1 calc R
C20 C -0.2059(3) 1.5322(2) 0.83646(17) 0.0475(6) Uani 1 1 d .
H20A H -0.2125 1.4644 0.8630 0.057 Uiso 1 1 calc R
C21 C 0.0334(3) 1.2280(2) 0.99095(17) 0.0475(5) Uani 1 1 d .
H21A H -0.0334 1.1718 1.0120 0.071 Uiso 1 1 calc R
H21B H -0.0167 1.2958 0.9998 0.071 Uiso 1 1 calc R
H21C H 0.1295 1.2264 1.0270 0.071 Uiso 1 1 calc R
C22 C 0.1321(2) 1.10807(19) 0.86564(15) 0.0385(5) Uani 1 1 d .
H22A H 0.2309 1.0990 0.9007 0.046 Uiso 1 1 calc R
C23 C 0.1655(2) 1.12044(17) 0.76028(15) 0.0362(5) Uani 1 1 d .
H23A H 0.0668 1.1155 0.7244 0.043 Uiso 1 1 calc R
C24 C 0.0272(3) 1.0159(2) 0.8876(2) 0.0566(7) Uani 1 1 d .
H24A H 0.0113 1.0128 0.9546 0.085 Uiso 1 1 calc R
H24B H 0.0744 0.9505 0.8671 0.085 Uiso 1 1 calc R
H24C H -0.0711 1.0252 0.8550 0.085 Uiso 1 1 calc R
C25 C 0.2748(2) 1.03946(18) 0.72248(14) 0.0369(5) Uani 1 1 d .
C26 C 0.2182(3) 0.9435(2) 0.68765(18) 0.0492(6) Uani 1 1 d .
H26A H 0.1116 0.9304 0.6875 0.059 Uiso 1 1 calc R
C27 C 0.3163(3) 0.8678(2) 0.6535(2) 0.0591(7) Uani 1 1 d .
H27A H 0.2764 0.8033 0.6309 0.071 Uiso 1 1 calc R
C28 C 0.4727(3) 0.8862(2) 0.65241(19) 0.0579(7) Uani 1 1 d .
H28A H 0.5397 0.8344 0.6294 0.070 Uiso 1 1 calc R
C29 C 0.5303(3) 0.9811(2) 0.68534(18) 0.0528(6) Uani 1 1 d .
H29A H 0.6368 0.9943 0.6838 0.063 Uiso 1 1 calc R
C30 C 0.4323(3) 1.05754(19) 0.72083(16) 0.0406(5) Uani 1 1 d .
H30A H 0.4729 1.1217 0.7438 0.049 Uiso 1 1 calc R
C31 C 0.0285(5) 1.7987(3) 0.4387(2) 0.0940(12) Uani 1 1 d .
H31A H -0.0014 1.7943 0.3721 0.113 Uiso 1 1 calc R
H31B H 0.1292 1.8337 0.4429 0.113 Uiso 1 1 calc R
Cl2 Cl 0.04690(9) 1.67241(8) 0.48265(7) 0.0868(3) Uani 1 1 d .
Cl3 Cl -0.10553(12) 1.87678(9) 0.49577(9) 0.1017(3) Uani 1 1 d .

loop_
_atom_site_aniso_label
_atom_site_aniso_U_11
_atom_site_aniso_U_22
_atom_site_aniso_U_33
_atom_site_aniso_U_23
_atom_site_aniso_U_13
_atom_site_aniso_U_12
Si 0.0300(2) 0.0339(3) 0.0350(3) -0.0004(3) 0.0031(2) 0.0011(2)
N1 0.0322(8) 0.0374(10) 0.0380(10) 0.0001(8) 0.0029(7) 0.0003(7)
Cl1 0.0381(3) 0.0739(5) 0.0718(5) -0.0064(4) -0.0047(3) -0.0012(3)
N2 0.0339(8) 0.0321(10) 0.0383(10) -0.0006(8) 0.0032(7) 0.0015(7)
N3 0.0411(9) 0.0368(11) 0.0427(11) 0.0017(8) 0.0055(8) 0.0099(8)
O2 0.0318(7) 0.0370(9) 0.0491(9) 0.0016(7) 0.0078(6) 0.0034(6)
O1 0.0419(7) 0.0307(8) 0.0366(8) -0.0005(7) 0.0057(6) 0.0004(7)
C1 0.0342(9) 0.0445(14) 0.0354(11) 0.0003(9) 0.0054(8) -0.0041(9)
C2 0.0378(11) 0.0684(18) 0.0504(14) -0.0063(13) -0.0016(10) 0.0047(11)
C3 0.0363(12) 0.108(3) 0.0686(18) 0.0007(19) -0.0086(12) 0.0051(15)
C4 0.0581(16) 0.092(2) 0.0488(16) -0.0029(16) -0.0079(13) -0.0335(17)
C5 0.0786(19) 0.0623(19) 0.0534(17) -0.0135(14) -0.0056(14) -0.0201(16)
C6 0.0543(14) 0.0500(15) 0.0512(15) -0.0060(12) -0.0009(11) -0.0015(12)
C7 0.0362(10) 0.0346(12) 0.0452(13) 0.0012(10) 0.0035(9) 0.0031(9)
C8 0.0337(10) 0.0355(12) 0.0419(12) -0.0021(10) 0.0035(9) -0.0001(9)
C9 0.0394(11) 0.0487(15) 0.0542(15) 0.0024(11) 0.0076(10) 0.0028(10)
C10 0.0415(12) 0.0610(17) 0.0626(17) -0.0011(14) 0.0141(12) -0.0044(12)
C11 0.0560(14) 0.0466(15) 0.0489(14) -0.0017(12) 0.0163(11) -0.0129(12)
C12 0.0541(13) 0.0470(15) 0.0486(14) 0.0032(11) 0.0080(11) 0.0008(11)
C13 0.0395(11) 0.0442(14) 0.0502(14) 0.0026(11) 0.0070(10) 0.0022(10)
C14 0.0400(11) 0.0336(12) 0.0362(11) -0.0027(9) -0.0011(9) 0.0037(9)
C15 0.0409(11) 0.0443(14) 0.0368(12) -0.0045(10) -0.0020(9) 0.0101(10)
C16 0.0576(14) 0.0500(16) 0.0554(16) 0.0067(13) 0.0090(12) 0.0161(12)
C17 0.086(2) 0.0566(18) 0.0639(18) 0.0101(15) 0.0076(15) 0.0330(17)
C18 0.0590(15) 0.074(2) 0.0601(17) -0.0043(15) 0.0031(13) 0.0339(14)
C19 0.0440(13) 0.074(2) 0.0595(16) -0.0063(15) 0.0077(11) 0.0155(13)
C20 0.0415(12) 0.0532(15) 0.0477(14) 0.0005(11) -0.0009(10) 0.0086(11)
C21 0.0495(12) 0.0527(15) 0.0410(13) 0.0014(11) 0.0132(10) 0.0002(12)
C22 0.0368(10) 0.0369(12) 0.0422(12) 0.0037(10) 0.0054(9) -0.0005(9)
C23 0.0380(10) 0.0339(12) 0.0365(11) -0.0026(9) -0.0006(9) -0.0025(9)
C24 0.0604(15) 0.0427(15) 0.0675(18) 0.0042(13) 0.0185(13) -0.0064(12)
C25 0.0428(11) 0.0359(12) 0.0318(11) 0.0019(9) -0.0027(9) 0.0015(10)
C26 0.0526(13) 0.0408(14) 0.0541(15) -0.0059(11) -0.0037(11) -0.0049(11)
C27 0.0737(17) 0.0379(14) 0.0654(18) -0.0141(13) -0.0052(14) 0.0034(13)
C28 0.0713(17) 0.0502(17) 0.0522(16) -0.0077(13) -0.0004(13) 0.0208(14)
C29 0.0470(13) 0.0615(17) 0.0499(15) 0.0022(13) 0.0007(11) 0.0122(12)
C30 0.0444(11) 0.0389(13) 0.0384(12) -0.0017(10) -0.0016(9) 0.0034(10)
C31 0.137(3) 0.075(2) 0.070(2) 0.0176(19) 0.011(2) -0.021(2)
Cl2 0.0647(5) 0.0886(6) 0.1067(7) 0.0393(5) -0.0034(4) -0.0005(4)
Cl3 0.0995(6) 0.0848(7) 0.1203(8) 0.0028(6) -0.0093(6) 0.0061(6)

loop_
_atom_type_symbol
_atom_type_description
_atom_type_scat_dispersion_real
_atom_type_scat_dispersion_imag
_atom_type_scat_source
C C 0.0033 0.0016 'International Tables Vol C Tables 4.2.6.8 and 6.1.1.4'
H H 0.0000 0.0000 'International Tables Vol C Tables 4.2.6.8 and 6.1.1.4'
N N 0.0061 0.0033 'International Tables Vol C Tables 4.2.6.8 and 6.1.1.4'
O O 0.0106 0.0060 'International Tables Vol C Tables 4.2.6.8 and 6.1.1.4'
Si Si 0.0817 0.0704 'International Tables Vol C Tables 4.2.6.8 and 6.1.1.4'
Cl Cl 0.1484 0.1585 'International Tables Vol C Tables 4.2.6.8 and 6.1.1.4'

loop_
_geom_angle_atom_site_label_1
_geom_angle_atom_site_label_2
_geom_angle_atom_site_label_3
_geom_angle
O1 Si O2 128.39(8)
O1 Si C1 120.33(9)
O2 Si C1 111.07(9)
O1 Si N1 87.21(8)
O2 Si N1 87.32(8)
C1 Si N1 101.14(9)
O1 Si N2 88.31(7)
O2 Si N2 82.28(7)
C1 Si N2 95.67(9)
N1 Si N2 162.56(8)
C22 N1 C21 114.65(18)
C22 N1 Si 105.16(12)
C21 N1 Si 117.56(15)
C7 N2 N3 120.91(18)
C7 N2 Si 126.11(16)
N3 N2 Si 112.98(12)
C14 N3 N2 106.79(18)
C14 O2 Si 117.31(13)
C23 O1 Si 119.20(13)
C2 C1 C6 117.2(2)
C2 C1 Si 123.10(18)
C6 C1 Si 119.65(17)
C1 C2 C3 120.6(3)
C4 C3 C2 120.1(3)
C5 C4 C3 120.3(3)
C4 C5 C6 119.3(3)
C5 C6 C1 122.4(3)
N2 C7 C8 130.9(2)
C9 C8 C13 118.9(2)
C9 C8 C7 115.3(2)
C13 C8 C7 125.70(19)
C10 C9 C8 120.1(2)
C11 C10 C9 120.5(2)
C10 C11 C12 119.9(2)
C13 C12 C11 120.6(2)
C12 C13 C8 119.9(2)
N3 C14 O2 120.63(19)
N3 C14 C15 122.7(2)
O2 C14 C15 116.71(18)
C16 C15 C20 119.8(2)
C16 C15 C14 120.7(2)
C20 C15 C14 119.4(2)
C17 C16 C15 120.4(3)
C16 C17 C18 119.5(3)
C19 C18 C17 120.4(2)
C18 C19 C20 120.5(3)
C19 C20 C15 119.3(3)
N1 C22 C24 113.57(18)
N1 C22 C23 102.35(17)
C24 C22 C23 113.9(2)
O1 C23 C25 110.38(17)
O1 C23 C22 106.40(17)
C25 C23 C22 114.42(18)
C30 C25 C26 118.5(2)
C30 C25 C23 121.6(2)
C26 C25 C23 119.9(2)
C27 C26 C25 120.9(2)
C28 C27 C26 120.3(3)
C27 C28 C29 119.6(3)
C28 C29 C30 120.6(2)
C25 C30 C29 120.2(2)
Cl2 C31 Cl3 114.4(2)

loop_
_geom_bond_atom_site_label_1
_geom_bond_atom_site_label_2
_geom_bond_distance
Si O1 1.6534(16)
Si O2 1.6925(15)
Si C1 1.860(2)
Si N1 1.9253(18)
Si N2 1.9404(19)
N1 C22 1.489(3)
N1 C21 1.493(3)
N2 C7 1.293(3)
N2 N3 1.405(2)
N3 C14 1.302(3)
O2 C14 1.339(3)
O1 C23 1.437(3)
C1 C2 1.385(3)
C1 C6 1.393(3)
C2 C3 1.398(4)
C3 C4 1.376(5)
C4 C5 1.364(5)
C5 C6 1.376(4)
C7 C8 1.448(3)
C8 C9 1.398(3)
C8 C13 1.405(3)
C9 C10 1.376(4)
C10 C11 1.378(4)
C11 C12 1.385(4)
C12 C13 1.372(3)
C14 C15 1.463(3)
C15 C16 1.385(4)
C15 C20 1.392(3)
C16 C17 1.380(4)
C17 C18 1.389(4)
C18 C19 1.368(4)
C19 C20 1.386(3)
C22 C24 1.516(3)
C22 C23 1.545(3)
C23 C25 1.504(3)
C25 C30 1.387(3)
C25 C26 1.396(3)
C26 C27 1.378(4)
C27 C28 1.378(4)
C28 C29 1.378(4)
C29 C30 1.390(3)
C31 Cl2 1.722(4)
C31 Cl3 1.742(4)
